data_4089183
loop_
_publ_author_name
'Takano, Shotaro'
'Kochi, Takuya'
'Kakiuchi, Fumitoshi'

_publ_section_title
;
 Synthesis and Reactivity of Phosphine-Quinolinolato Rhodium Complexes:
 Intermediacy of Vinylidene and (Amino)carbene Complexes in the Catalytic
 Hydroamination of Terminal Alkynes
;
_journal_issue 24
_journal_name_full Organometallics
_journal_page_first 4112
_journal_paper_doi 10.1021/acs.organomet.6b00853
_journal_volume 35
_journal_year 2016
_chemical_formula_sum 'C38 H40 N2 O P Rh'
_chemical_formula_weight 674.60
_space_group_IT_number 2
_space_group_name_Hall '-P 1'
_space_group_name_H-M_alt 'P -1'
_symmetry_cell_setting triclinic
_symmetry_space_group_name_H-M 'P -1'
_atom_sites_solution_hydrogens geom
_atom_sites_solution_primary direct
_atom_sites_solution_secondary difmap
_audit_creation_method SHELXL-97
_cell_angle_alpha 82.5351(15)
_cell_angle_beta 83.8707(16)
_cell_angle_gamma 78.7654(17)
_cell_formula_units_Z 2
_cell_length_a 9.4911(6)
_cell_length_b 12.6820(8)
_cell_length_c 13.2312(7)
_cell_measurement_reflns_used 10703
_cell_measurement_temperature 108(2)
_cell_measurement_theta_max 27.49
_cell_measurement_theta_min 3.13
_cell_volume 1543.39(16)
_computing_structure_refinement 'SHELXL-97 (Sheldrick, 1997)'
_computing_structure_solution 'SHELXS-97 (Sheldrick, 1990)'
_diffrn_ambient_temperature 108(2)
_diffrn_measured_fraction_theta_full 0.996
_diffrn_measured_fraction_theta_max 0.996
_diffrn_measurement_device_type 'Rigaku R-AXIS RAPID'
_diffrn_radiation_monochromator graphite
_diffrn_radiation_source 'fine-focus sealed tube'
_diffrn_radiation_type MoK\a
_diffrn_radiation_wavelength 0.71075
_diffrn_reflns_av_R_equivalents 0.0268
_diffrn_reflns_av_sigmaI/netI 0.0356
_diffrn_reflns_limit_h_max 11
_diffrn_reflns_limit_h_min -11
_diffrn_reflns_limit_k_max 15
_diffrn_reflns_limit_k_min -15
_diffrn_reflns_limit_l_max 15
_diffrn_reflns_limit_l_min -14
_diffrn_reflns_number 12003
_diffrn_reflns_theta_full 25.00
_diffrn_reflns_theta_max 25.00
_diffrn_reflns_theta_min 3.13
_exptl_absorpt_coefficient_mu 0.639
_exptl_absorpt_correction_T_max 0.9388
_exptl_absorpt_correction_T_min 0.7405
_exptl_absorpt_correction_type multi-scan
_exptl_absorpt_process_details
;
Higashi, T. (1995). Program for Absorption Correction.
Rigaku Corporation, Tokyo, Japan
;
_exptl_crystal_colour red
_exptl_crystal_density_diffrn 1.452
_exptl_crystal_density_method 'not measured'
_exptl_crystal_description block
_exptl_crystal_F_000 700
_exptl_crystal_size_max 0.50
_exptl_crystal_size_mid 0.30
_exptl_crystal_size_min 0.10
_refine_diff_density_max 0.866
_refine_diff_density_min -0.868
_refine_diff_density_rms 0.089
_refine_ls_extinction_method none
_refine_ls_goodness_of_fit_ref 1.134
_refine_ls_hydrogen_treatment constr
_refine_ls_matrix_type full
_refine_ls_number_parameters 389
_refine_ls_number_reflns 5416
_refine_ls_number_restraints 0
_refine_ls_restrained_S_all 1.134
_refine_ls_R_factor_all 0.0345
_refine_ls_R_factor_gt 0.0299
_refine_ls_shift/su_max 0.001
_refine_ls_shift/su_mean 0.000
_refine_ls_structure_factor_coef Fsqd
_refine_ls_weighting_details 'calc w=1/[\s^2^(Fo^2^)+(0.0392P)^2^+0.7308P] where P=(Fo^2^+2Fc^2^)/3'
_refine_ls_weighting_scheme calc
_refine_ls_wR_factor_gt 0.0743
_refine_ls_wR_factor_ref 0.0784
_reflns_number_gt 4903
_reflns_number_total 5416
_reflns_threshold_expression >2sigma(I)
_cod_data_source_file om6b00853_si_001.cif
_cod_data_source_block 10ae
_cod_depositor_comments
;
The following automatic conversions were performed:

data name '_atom_site_symetry_multiplicity' was replaced with
'_atom_site_symmetry_multiplicity' as specified in the replacement
file
'/home/saulius/struct/COD-crude-data/automatic-downloads/DataCite-retrospective/ACS/depositions/lib/lists/replacement-tags.lst'.

Automatic conversion script
Id: cif_correct_tags 6909 2019-04-08 15:41:33Z antanas 

The following automatic conversions were performed:

data item '_symmetry_cell_setting' value 'Triclinic' was changed to
'triclinic' in accordance with the
/home/saulius/struct/COD-crude-data/automatic-downloads/DataCite-retrospective/ACS/depositions/lib/dictionaries/cif_core.dic
dictionary named 'cif_core.dic' version 2.4.2 last updated on
2011-04-26.

Automatic conversion script
Id: cif_fix_values 6909 2019-04-08 15:41:33Z antanas 
;
_cod_original_sg_symbol_H-M P-1
_cod_database_code 4089183

loop_
_symmetry_equiv_pos_as_xyz
'x, y, z'
'-x, -y, -z'

loop_
_atom_site_label
_atom_site_type_symbol
_atom_site_fract_x
_atom_site_fract_y
_atom_site_fract_z
_atom_site_U_iso_or_equiv
_atom_site_adp_type
_atom_site_occupancy
_atom_site_symmetry_multiplicity
_atom_site_calc_flag
_atom_site_refinement_flags
Rh1 Rh 0.49116(2) 0.412534(15) 0.265045(14) 0.01487(8) Uani 1 1 d .
C1 C 0.4128(3) 0.4074(2) 0.13449(19) 0.0177(5) Uani 1 1 d .
N1 N 0.2985(2) 0.47463(17) 0.09922(15) 0.0178(5) Uani 1 1 d .
C2 C 0.2135(3) 0.5592(2) 0.1597(2) 0.0216(6) Uani 1 1 d .
H1 H 0.2773 0.5982 0.1893 0.026 Uiso 1 1 calc R
H2 H 0.1513 0.5277 0.2157 0.026 Uiso 1 1 calc R
C3 C 0.2446(3) 0.4836(2) -0.00415(19) 0.0212(6) Uani 1 1 d .
H3 H 0.1939 0.4236 -0.0097 0.025 Uiso 1 1 calc R
H4 H 0.3245 0.4836 -0.0588 0.025 Uiso 1 1 calc R
C4 C 0.1430(3) 0.5902(2) -0.0099(2) 0.0196(6) Uani 1 1 d .
C5 C 0.0715(3) 0.6452(2) -0.0929(2) 0.0249(6) Uani 1 1 d .
H5 H 0.0838 0.6153 -0.1562 0.030 Uiso 1 1 calc R
C6 C -0.0176(3) 0.7439(2) -0.0824(2) 0.0262(6) Uani 1 1 d .
H6 H -0.0662 0.7821 -0.1391 0.031 Uiso 1 1 calc R
C7 C -0.0368(3) 0.7877(2) 0.0097(2) 0.0264(6) Uani 1 1 d .
H7 H -0.0991 0.8553 0.0160 0.032 Uiso 1 1 calc R
C8 C 0.0351(3) 0.7327(2) 0.0937(2) 0.0238(6) Uani 1 1 d .
H8 H 0.0229 0.7625 0.1570 0.029 Uiso 1 1 calc R
C9 C 0.1248(3) 0.6332(2) 0.0825(2) 0.0198(6) Uani 1 1 d .
C10 C 0.4934(3) 0.3303(2) 0.06056(19) 0.0184(5) Uani 1 1 d .
H9 H 0.5922 0.3035 0.0816 0.022 Uiso 1 1 calc R
H10 H 0.5017 0.3707 -0.0084 0.022 Uiso 1 1 calc R
C11 C 0.4222(3) 0.2330(2) 0.0541(2) 0.0223(6) Uani 1 1 d .
H11 H 0.3183 0.2587 0.0457 0.027 Uiso 1 1 calc R
H12 H 0.4311 0.1843 0.1188 0.027 Uiso 1 1 calc R
C12 C 0.4915(3) 0.1696(2) -0.0357(2) 0.0241(6) Uani 1 1 d .
H13 H 0.4380 0.1108 -0.0398 0.029 Uiso 1 1 calc R
H14 H 0.4824 0.2187 -0.1003 0.029 Uiso 1 1 calc R
C13 C 0.6500(3) 0.1209(2) -0.0260(2) 0.0263(6) Uani 1 1 d .
H15 H 0.6583 0.0706 0.0378 0.032 Uiso 1 1 calc R
H16 H 0.7024 0.1797 -0.0197 0.032 Uiso 1 1 calc R
C14 C 0.7232(3) 0.0596(2) -0.1163(2) 0.0282(7) Uani 1 1 d .
H17 H 0.8251 0.0305 -0.1035 0.034 Uiso 1 1 calc R
H18 H 0.6756 -0.0027 -0.1193 0.034 Uiso 1 1 calc R
C15 C 0.7187(3) 0.1284(2) -0.2194(2) 0.0256(6) Uani 1 1 d .
H19 H 0.6184 0.1454 -0.2393 0.031 Uiso 1 1 calc R
H20 H 0.7491 0.1975 -0.2133 0.031 Uiso 1 1 calc R
C16 C 0.8154(4) 0.0719(3) -0.3019(2) 0.0370(8) Uani 1 1 d .
H21 H 0.9165 0.0666 -0.2889 0.056 Uiso 1 1 calc R
H22 H 0.7980 0.1133 -0.3687 0.056 Uiso 1 1 calc R
H23 H 0.7947 -0.0009 -0.3017 0.056 Uiso 1 1 calc R
O1 O 0.5738(2) 0.55614(14) 0.21793(13) 0.0197(4) Uani 1 1 d .
C17 C 0.6621(3) 0.5710(2) 0.28285(19) 0.0168(5) Uani 1 1 d .
C18 C 0.7470(3) 0.6509(2) 0.2663(2) 0.0209(6) Uani 1 1 d .
H24 H 0.7438 0.6983 0.2045 0.025 Uiso 1 1 calc R
C19 C 0.8375(3) 0.6618(2) 0.3405(2) 0.0228(6) Uani 1 1 d .
H25 H 0.8945 0.7166 0.3267 0.027 Uiso 1 1 calc R
C20 C 0.8471(3) 0.5963(2) 0.4326(2) 0.0208(6) Uani 1 1 d .
H26 H 0.9078 0.6070 0.4815 0.025 Uiso 1 1 calc R
C21 C 0.7649(3) 0.5133(2) 0.45226(19) 0.0170(5) Uani 1 1 d .
C22 C 0.7622(3) 0.4409(2) 0.54417(19) 0.0199(6) Uani 1 1 d .
H27 H 0.8163 0.4483 0.5984 0.024 Uiso 1 1 calc R
C23 C 0.6827(3) 0.3611(2) 0.5546(2) 0.0197(6) Uani 1 1 d .
H28 H 0.6824 0.3126 0.6157 0.024 Uiso 1 1 calc R
C24 C 0.6003(3) 0.3504(2) 0.47465(19) 0.0169(5) Uani 1 1 d .
N2 N 0.5962(2) 0.42029(16) 0.38975(15) 0.0151(4) Uani 1 1 d .
C25 C 0.6754(3) 0.50091(19) 0.37758(19) 0.0164(5) Uani 1 1 d .
C26 C 0.5091(3) 0.2650(2) 0.47938(19) 0.0183(5) Uani 1 1 d .
H29 H 0.4231 0.2816 0.5280 0.022 Uiso 1 1 calc R
H30 H 0.5650 0.1936 0.5040 0.022 Uiso 1 1 calc R
P1 P 0.45141(7) 0.26054(5) 0.34857(5) 0.01607(15) Uani 1 1 d .
C27 C 0.2757(3) 0.2205(2) 0.38203(19) 0.0172(5) Uani 1 1 d .
C28 C 0.1584(3) 0.2752(2) 0.3293(2) 0.0206(6) Uani 1 1 d .
H31 H 0.1726 0.3282 0.2734 0.025 Uiso 1 1 calc R
C29 C 0.0215(3) 0.2531(2) 0.3576(2) 0.0250(6) Uani 1 1 d .
H32 H -0.0576 0.2910 0.3212 0.030 Uiso 1 1 calc R
C30 C -0.0005(3) 0.1758(2) 0.4387(2) 0.0247(6) Uani 1 1 d .
H33 H -0.0944 0.1605 0.4578 0.030 Uiso 1 1 calc R
C31 C 0.1144(3) 0.1207(2) 0.4919(2) 0.0236(6) Uani 1 1 d .
H34 H 0.0995 0.0672 0.5473 0.028 Uiso 1 1 calc R
C32 C 0.2510(3) 0.1435(2) 0.4645(2) 0.0203(6) Uani 1 1 d .
H35 H 0.3291 0.1064 0.5023 0.024 Uiso 1 1 calc R
C33 C 0.5708(3) 0.1377(2) 0.30718(19) 0.0176(5) Uani 1 1 d .
C34 C 0.5332(3) 0.0358(2) 0.3151(2) 0.0229(6) Uani 1 1 d .
H36 H 0.4401 0.0258 0.3441 0.027 Uiso 1 1 calc R
C35 C 0.6313(3) -0.0510(2) 0.2805(2) 0.0261(6) Uani 1 1 d .
H37 H 0.6051 -0.1202 0.2861 0.031 Uiso 1 1 calc R
C36 C 0.7674(3) -0.0374(2) 0.2379(2) 0.0263(6) Uani 1 1 d .
H38 H 0.8344 -0.0970 0.2146 0.032 Uiso 1 1 calc R
C37 C 0.8052(3) 0.0635(2) 0.2294(2) 0.0289(7) Uani 1 1 d .
H39 H 0.8984 0.0732 0.2004 0.035 Uiso 1 1 calc R
C38 C 0.7071(3) 0.1505(2) 0.2632(2) 0.0240(6) Uani 1 1 d .
H40 H 0.7334 0.2198 0.2562 0.029 Uiso 1 1 calc R

loop_
_atom_site_aniso_label
_atom_site_aniso_U_11
_atom_site_aniso_U_22
_atom_site_aniso_U_33
_atom_site_aniso_U_23
_atom_site_aniso_U_13
_atom_site_aniso_U_12
Rh1 0.01838(13) 0.01536(12) 0.01235(11) -0.00408(8) -0.00234(8) -0.00446(8)
C1 0.0228(14) 0.0161(12) 0.0161(12) -0.0040(10) 0.0032(11) -0.0095(11)
N1 0.0201(12) 0.0214(11) 0.0122(10) -0.0035(9) -0.0017(9) -0.0029(9)
C2 0.0260(15) 0.0214(13) 0.0167(13) -0.0055(11) -0.0029(12) 0.0006(11)
C3 0.0267(15) 0.0238(14) 0.0145(12) -0.0042(11) -0.0054(11) -0.0045(12)
C4 0.0179(14) 0.0249(14) 0.0171(13) -0.0012(11) -0.0010(11) -0.0079(11)
C5 0.0258(15) 0.0308(15) 0.0205(14) -0.0007(12) -0.0039(12) -0.0114(12)
C6 0.0212(15) 0.0331(15) 0.0234(14) 0.0072(13) -0.0058(12) -0.0073(12)
C7 0.0206(15) 0.0251(14) 0.0316(16) 0.0025(13) -0.0038(13) -0.0022(12)
C8 0.0221(15) 0.0269(14) 0.0224(14) -0.0034(12) 0.0000(12) -0.0047(12)
C9 0.0190(14) 0.0219(13) 0.0184(13) 0.0003(11) -0.0009(11) -0.0052(11)
C10 0.0184(13) 0.0202(13) 0.0173(12) -0.0051(11) -0.0012(11) -0.0035(11)
C11 0.0238(15) 0.0229(14) 0.0214(13) -0.0064(11) -0.0008(12) -0.0052(11)
C12 0.0314(16) 0.0225(14) 0.0209(14) -0.0081(12) -0.0007(12) -0.0083(12)
C13 0.0319(16) 0.0253(14) 0.0203(14) -0.0032(12) -0.0031(13) -0.0009(12)
C14 0.0363(17) 0.0210(14) 0.0264(15) -0.0066(12) -0.0004(13) -0.0018(12)
C15 0.0255(15) 0.0283(15) 0.0235(14) -0.0060(12) -0.0028(12) -0.0035(12)
C16 0.0315(18) 0.049(2) 0.0278(16) -0.0070(15) 0.0023(14) -0.0011(15)
O1 0.0267(10) 0.0189(9) 0.0159(9) -0.0034(7) -0.0036(8) -0.0084(8)
C17 0.0205(14) 0.0164(12) 0.0147(12) -0.0054(10) -0.0031(11) -0.0035(10)
C18 0.0253(15) 0.0204(13) 0.0177(13) -0.0019(11) -0.0010(12) -0.0069(11)
C19 0.0229(15) 0.0230(14) 0.0254(14) -0.0071(12) 0.0020(12) -0.0108(12)
C20 0.0187(14) 0.0255(14) 0.0211(13) -0.0105(11) -0.0016(11) -0.0058(11)
C21 0.0154(13) 0.0194(13) 0.0165(12) -0.0069(11) -0.0004(11) -0.0010(10)
C22 0.0194(14) 0.0252(14) 0.0165(13) -0.0092(11) -0.0026(11) -0.0025(11)
C23 0.0235(14) 0.0191(13) 0.0160(12) -0.0021(11) -0.0037(11) -0.0015(11)
C24 0.0165(13) 0.0171(12) 0.0163(12) -0.0053(10) 0.0003(11) 0.0000(10)
N2 0.0178(11) 0.0140(10) 0.0140(10) -0.0038(9) -0.0002(9) -0.0032(9)
C25 0.0158(13) 0.0154(12) 0.0178(13) -0.0072(10) 0.0007(11) -0.0003(10)
C26 0.0237(14) 0.0170(12) 0.0147(12) -0.0020(10) -0.0022(11) -0.0044(11)
P1 0.0183(3) 0.0152(3) 0.0159(3) -0.0045(3) -0.0015(3) -0.0039(3)
C27 0.0200(14) 0.0167(12) 0.0171(12) -0.0090(10) 0.0009(11) -0.0054(10)
C28 0.0244(15) 0.0213(13) 0.0173(13) -0.0016(11) -0.0034(12) -0.0068(11)
C29 0.0229(15) 0.0317(15) 0.0218(14) -0.0043(12) -0.0055(12) -0.0051(12)
C30 0.0214(15) 0.0334(15) 0.0224(14) -0.0102(12) 0.0046(12) -0.0115(12)
C31 0.0306(16) 0.0241(14) 0.0166(13) -0.0044(11) 0.0047(12) -0.0086(12)
C32 0.0232(14) 0.0204(13) 0.0176(13) -0.0050(11) -0.0024(11) -0.0028(11)
C33 0.0197(14) 0.0179(13) 0.0159(12) -0.0044(10) -0.0038(11) -0.0017(10)
C34 0.0233(15) 0.0208(13) 0.0254(14) -0.0070(12) -0.0016(12) -0.0035(11)
C35 0.0316(17) 0.0194(14) 0.0284(15) -0.0062(12) -0.0046(13) -0.0042(12)
C36 0.0274(16) 0.0236(14) 0.0253(14) -0.0067(12) -0.0044(13) 0.0056(12)
C37 0.0203(15) 0.0296(15) 0.0332(16) -0.0007(13) 0.0008(13) 0.0005(12)
C38 0.0247(15) 0.0188(13) 0.0286(15) -0.0019(12) -0.0030(12) -0.0042(11)

loop_
_atom_type_symbol
_atom_type_description
_atom_type_scat_dispersion_real
_atom_type_scat_dispersion_imag
_atom_type_scat_source
C C 0.0033 0.0016 'International Tables Vol C Tables 4.2.6.8 and 6.1.1.4'
H H 0.0000 0.0000 'International Tables Vol C Tables 4.2.6.8 and 6.1.1.4'
N N 0.0061 0.0033 'International Tables Vol C Tables 4.2.6.8 and 6.1.1.4'
O O 0.0106 0.0060 'International Tables Vol C Tables 4.2.6.8 and 6.1.1.4'
P P 0.1023 0.0942 'International Tables Vol C Tables 4.2.6.8 and 6.1.1.4'
Rh Rh -1.1178 0.9187 'International Tables Vol C Tables 4.2.6.8 and 6.1.1.4'

loop_
_geom_angle_atom_site_label_1
_geom_angle_atom_site_label_2
_geom_angle_atom_site_label_3
_geom_angle
C1 Rh1 N2 172.74(9)
C1 Rh1 O1 95.48(8)
N2 Rh1 O1 79.92(7)
C1 Rh1 P1 100.98(7)
N2 Rh1 P1 83.16(6)
O1 Rh1 P1 162.67(5)
N1 C1 C10 114.9(2)
N1 C1 Rh1 124.98(19)
C10 C1 Rh1 119.80(18)
C1 N1 C2 121.5(2)
C1 N1 C3 127.5(2)
C2 N1 C3 110.92(19)
N1 C2 C9 103.4(2)
N1 C2 H1 111.1
C9 C2 H1 111.1
N1 C2 H2 111.1
C9 C2 H2 111.1
H1 C2 H2 109.1
N1 C3 C4 102.9(2)
N1 C3 H3 111.2
C4 C3 H3 111.2
N1 C3 H4 111.2
C4 C3 H4 111.2
H3 C3 H4 109.1
C9 C4 C5 120.5(3)
C9 C4 C3 111.2(2)
C5 C4 C3 128.3(3)
C6 C5 C4 119.2(3)
C6 C5 H5 120.4
C4 C5 H5 120.4
C5 C6 C7 120.7(3)
C5 C6 H6 119.6
C7 C6 H6 119.6
C6 C7 C8 120.3(3)
C6 C7 H7 119.8
C8 C7 H7 119.8
C9 C8 C7 118.6(3)
C9 C8 H8 120.7
C7 C8 H8 120.7
C4 C9 C8 120.6(2)
C4 C9 C2 110.5(2)
C8 C9 C2 128.9(2)
C1 C10 C11 114.1(2)
C1 C10 H9 108.7
C11 C10 H9 108.7
C1 C10 H10 108.7
C11 C10 H10 108.7
H9 C10 H10 107.6
C10 C11 C12 111.8(2)
C10 C11 H11 109.3
C12 C11 H11 109.3
C10 C11 H12 109.3
C12 C11 H12 109.3
H11 C11 H12 107.9
C13 C12 C11 113.1(2)
C13 C12 H13 109.0
C11 C12 H13 109.0
C13 C12 H14 109.0
C11 C12 H14 109.0
H13 C12 H14 107.8
C12 C13 C14 114.2(2)
C12 C13 H15 108.7
C14 C13 H15 108.7
C12 C13 H16 108.7
C14 C13 H16 108.7
H15 C13 H16 107.6
C15 C14 C13 114.0(2)
C15 C14 H17 108.7
C13 C14 H17 108.7
C15 C14 H18 108.7
C13 C14 H18 108.7
H17 C14 H18 107.6
C16 C15 C14 112.0(2)
C16 C15 H19 109.2
C14 C15 H19 109.2
C16 C15 H20 109.2
C14 C15 H20 109.2
H19 C15 H20 107.9
C15 C16 H21 109.5
C15 C16 H22 109.5
H21 C16 H22 109.5
C15 C16 H23 109.5
H21 C16 H23 109.5
H22 C16 H23 109.5
C17 O1 Rh1 110.91(15)
O1 C17 C18 124.3(2)
O1 C17 C25 119.4(2)
C18 C17 C25 116.3(2)
C17 C18 C19 120.6(2)
C17 C18 H24 119.7
C19 C18 H24 119.7
C20 C19 C18 123.0(2)
C20 C19 H25 118.5
C18 C19 H25 118.5
C19 C20 C21 118.6(2)
C19 C20 H26 120.7
C21 C20 H26 120.7
C20 C21 C25 118.8(2)
C20 C21 C22 124.8(2)
C25 C21 C22 116.4(2)
C23 C22 C21 120.4(2)
C23 C22 H27 119.8
C21 C22 H27 119.8
C22 C23 C24 120.1(2)
C22 C23 H28 120.0
C24 C23 H28 120.0
N2 C24 C23 120.5(2)
N2 C24 C26 115.6(2)
C23 C24 C26 123.9(2)
C24 N2 C25 120.4(2)
C24 N2 Rh1 125.54(18)
C25 N2 Rh1 113.92(16)
N2 C25 C21 122.1(2)
N2 C25 C17 115.1(2)
C21 C25 C17 122.8(2)
C24 C26 P1 109.66(17)
C24 C26 H29 109.7
P1 C26 H29 109.7
C24 C26 H30 109.7
P1 C26 H30 109.7
H29 C26 H30 108.2
C27 P1 C33 104.58(12)
C27 P1 C26 100.75(12)
C33 P1 C26 102.39(11)
C27 P1 Rh1 126.45(8)
C33 P1 Rh1 115.50(9)
C26 P1 Rh1 103.53(8)
C28 C27 C32 118.2(2)
C28 C27 P1 119.04(19)
C32 C27 P1 122.5(2)
C29 C28 C27 120.8(2)
C29 C28 H31 119.6
C27 C28 H31 119.6
C30 C29 C28 120.1(3)
C30 C29 H32 119.9
C28 C29 H32 119.9
C31 C30 C29 120.0(3)
C31 C30 H33 120.0
C29 C30 H33 120.0
C30 C31 C32 120.0(2)
C30 C31 H34 120.0
C32 C31 H34 120.0
C31 C32 C27 120.9(2)
C31 C32 H35 119.5
C27 C32 H35 119.5
C38 C33 C34 118.7(2)
C38 C33 P1 116.24(19)
C34 C33 P1 125.0(2)
C35 C34 C33 120.2(3)
C35 C34 H36 119.9
C33 C34 H36 119.9
C36 C35 C34 120.5(3)
C36 C35 H37 119.8
C34 C35 H37 119.8
C37 C36 C35 119.7(3)
C37 C36 H38 120.2
C35 C36 H38 120.2
C36 C37 C38 120.0(3)
C36 C37 H39 120.0
C38 C37 H39 120.0
C37 C38 C33 120.9(3)
C37 C38 H40 119.5
C33 C38 H40 119.5

loop_
_geom_bond_atom_site_label_1
_geom_bond_atom_site_label_2
_geom_bond_distance
Rh1 C1 1.966(3)
Rh1 N2 2.039(2)
Rh1 O1 2.1161(17)
Rh1 P1 2.1726(7)
C1 N1 1.328(3)
C1 C10 1.515(4)
N1 C2 1.480(3)
N1 C3 1.494(3)
C2 C9 1.504(4)
C2 H1 0.9900
C2 H2 0.9900
C3 C4 1.498(4)
C3 H3 0.9900
C3 H4 0.9900
C4 C9 1.383(4)
C4 C5 1.389(4)
C5 C6 1.382(4)
C5 H5 0.9500
C6 C7 1.385(4)
C6 H6 0.9500
C7 C8 1.401(4)
C7 H7 0.9500
C8 C9 1.394(4)
C8 H8 0.9500
C10 C11 1.533(4)
C10 H9 0.9900
C10 H10 0.9900
C11 C12 1.539(4)
C11 H11 0.9900
C11 H12 0.9900
C12 C13 1.523(4)
C12 H13 0.9900
C12 H14 0.9900
C13 C14 1.539(4)
C13 H15 0.9900
C13 H16 0.9900
C14 C15 1.521(4)
C14 H17 0.9900
C14 H18 0.9900
C15 C16 1.510(4)
C15 H19 0.9900
C15 H20 0.9900
C16 H21 0.9800
C16 H22 0.9800
C16 H23 0.9800
O1 C17 1.316(3)
C17 C18 1.396(4)
C17 C25 1.441(3)
C18 C19 1.407(4)
C18 H24 0.9500
C19 C20 1.383(4)
C19 H25 0.9500
C20 C21 1.410(4)
C20 H26 0.9500
C21 C25 1.412(4)
C21 C22 1.427(4)
C22 C23 1.360(4)
C22 H27 0.9500
C23 C24 1.416(4)
C23 H28 0.9500
C24 N2 1.337(3)
C24 C26 1.504(4)
N2 C25 1.366(3)
C26 P1 1.881(3)
C26 H29 0.9900
C26 H30 0.9900
P1 C27 1.830(3)
P1 C33 1.847(3)
C27 C28 1.395(4)
C27 C32 1.400(4)
C28 C29 1.385(4)
C28 H31 0.9500
C29 C30 1.384(4)
C29 H32 0.9500
C30 C31 1.382(4)
C30 H33 0.9500
C31 C32 1.384(4)
C31 H34 0.9500
C32 H35 0.9500
C33 C38 1.391(4)
C33 C34 1.395(4)
C34 C35 1.389(4)
C34 H36 0.9500
C35 C36 1.387(4)
C35 H37 0.9500
C36 C37 1.382(4)
C36 H38 0.9500
C37 C38 1.387(4)
C37 H39 0.9500
C38 H40 0.9500

loop_
_geom_torsion_atom_site_label_1
_geom_torsion_atom_site_label_2
_geom_torsion_atom_site_label_3
_geom_torsion_atom_site_label_4
_geom_torsion
N2 Rh1 C1 N1 -121.3(7)
O1 Rh1 C1 N1 -71.0(2)
P1 Rh1 C1 N1 114.4(2)
N2 Rh1 C1 C10 51.8(8)
O1 Rh1 C1 C10 102.11(19)
P1 Rh1 C1 C10 -72.47(19)
C10 C1 N1 C2 -176.3(2)
Rh1 C1 N1 C2 -2.9(3)
C10 C1 N1 C3 -1.5(4)
Rh1 C1 N1 C3 171.94(19)
C1 N1 C2 C9 165.0(2)
C3 N1 C2 C9 -10.6(3)
C1 N1 C3 C4 -164.6(2)
C2 N1 C3 C4 10.7(3)
N1 C3 C4 C9 -6.6(3)
N1 C3 C4 C5 173.3(3)
C9 C4 C5 C6 0.4(4)
C3 C4 C5 C6 -179.5(3)
C4 C5 C6 C7 -0.5(4)
C5 C6 C7 C8 0.6(4)
C6 C7 C8 C9 -0.5(4)
C5 C4 C9 C8 -0.3(4)
C3 C4 C9 C8 179.6(2)
C5 C4 C9 C2 -179.7(2)
C3 C4 C9 C2 0.2(3)
C7 C8 C9 C4 0.4(4)
C7 C8 C9 C2 179.6(3)
N1 C2 C9 C4 6.3(3)
N1 C2 C9 C8 -173.0(3)
N1 C1 C10 C11 -78.8(3)
Rh1 C1 C10 C11 107.4(2)
C1 C10 C11 C12 169.2(2)
C10 C11 C12 C13 62.5(3)
C11 C12 C13 C14 -178.4(2)
C12 C13 C14 C15 58.8(3)
C13 C14 C15 C16 169.0(3)
C1 Rh1 O1 C17 -166.69(17)
N2 Rh1 O1 C17 7.64(16)
P1 Rh1 O1 C17 -4.9(3)
Rh1 O1 C17 C18 171.7(2)
Rh1 O1 C17 C25 -7.7(3)
O1 C17 C18 C19 179.3(2)
C25 C17 C18 C19 -1.2(4)
C17 C18 C19 C20 -0.5(4)
C18 C19 C20 C21 1.4(4)
C19 C20 C21 C25 -0.5(4)
C19 C20 C21 C22 -179.0(2)
C20 C21 C22 C23 -178.0(2)
C25 C21 C22 C23 3.5(4)
C21 C22 C23 C24 -0.8(4)
C22 C23 C24 N2 -2.1(4)
C22 C23 C24 C26 -179.9(2)
C23 C24 N2 C25 2.2(4)
C26 C24 N2 C25 -179.8(2)
C23 C24 N2 Rh1 177.00(18)
C26 C24 N2 Rh1 -5.1(3)
C1 Rh1 N2 C24 -130.6(7)
O1 Rh1 N2 C24 178.4(2)
P1 Rh1 N2 C24 -5.4(2)
C1 Rh1 N2 C25 44.5(8)
O1 Rh1 N2 C25 -6.57(17)
P1 Rh1 N2 C25 169.71(17)
C24 N2 C25 C21 0.7(4)
Rh1 N2 C25 C21 -174.68(18)
C24 N2 C25 C17 179.9(2)
Rh1 N2 C25 C17 4.6(3)
C20 C21 C25 N2 177.9(2)
C22 C21 C25 N2 -3.5(4)
C20 C21 C25 C17 -1.3(4)
C22 C21 C25 C17 177.3(2)
O1 C17 C25 N2 2.4(3)
C18 C17 C25 N2 -177.1(2)
O1 C17 C25 C21 -178.3(2)
C18 C17 C25 C21 2.2(4)
N2 C24 C26 P1 14.3(3)
C23 C24 C26 P1 -167.8(2)
C24 C26 P1 C27 -148.33(18)
C24 C26 P1 C33 103.97(19)
C24 C26 P1 Rh1 -16.44(19)
C1 Rh1 P1 C27 -60.63(13)
N2 Rh1 P1 C27 125.41(12)
O1 Rh1 P1 C27 137.8(2)
C1 Rh1 P1 C33 73.72(12)
N2 Rh1 P1 C33 -100.24(11)
O1 Rh1 P1 C33 -87.9(2)
C1 Rh1 P1 C26 -175.22(11)
N2 Rh1 P1 C26 10.82(10)
O1 Rh1 P1 C26 23.2(2)
C33 P1 C27 C28 -119.7(2)
C26 P1 C27 C28 134.3(2)
Rh1 P1 C27 C28 18.4(3)
C33 P1 C27 C32 66.0(2)
C26 P1 C27 C32 -40.0(2)
Rh1 P1 C27 C32 -155.82(18)
C32 C27 C28 C29 -0.5(4)
P1 C27 C28 C29 -175.0(2)
C27 C28 C29 C30 -0.2(4)
C28 C29 C30 C31 0.2(4)
C29 C30 C31 C32 0.5(4)
C30 C31 C32 C27 -1.2(4)
C28 C27 C32 C31 1.2(4)
P1 C27 C32 C31 175.5(2)
C27 P1 C33 C38 171.0(2)
C26 P1 C33 C38 -84.3(2)
Rh1 P1 C33 C38 27.4(2)
C27 P1 C33 C34 -7.7(3)
C26 P1 C33 C34 97.0(2)
Rh1 P1 C33 C34 -151.2(2)
C38 C33 C34 C35 0.8(4)
P1 C33 C34 C35 179.4(2)
C33 C34 C35 C36 0.0(4)
C34 C35 C36 C37 -0.3(4)
C35 C36 C37 C38 -0.2(4)
C36 C37 C38 C33 0.9(4)
C34 C33 C38 C37 -1.2(4)
P1 C33 C38 C37 -179.9(2)
